data_1568814
loop_
_publ_author_name
'Yang, Eric S.'
'Combey, Emma'
'Goicoechea, Jose M.'

_publ_section_title
;
 Putting cyaphide in its place: determining the donor/acceptor properties
 of the \kC-cyaphido ligand
;
_journal_issue 17
_journal_name_full 'Chemical Science'
_journal_page_first 4627
_journal_page_last 4632
_journal_paper_doi 10.1039/D3SC01126G
_journal_volume 14
_journal_year 2023
_chemical_formula_moiety 'C33 H43 Cl N3 Rh, 1.333(C4 H8 O),0.666(C5 H12)'
_chemical_formula_sum 'C41.666 H61.666 Cl N3 O1.333 Rh'
_chemical_formula_weight 764.30
_chemical_name_systematic
;
 {(NDipp)2(CMe)2(C5H3N)}RhCl*1.333THF*0.666pent
;
_space_group_crystal_system orthorhombic
_space_group_IT_number 20
_space_group_name_Hall 'C 2c 2'
_space_group_name_H-M_alt 'C 2 2 21'
_atom_sites_solution_hydrogens geom
_audit_creation_method SHELXL-2018/1
_audit_update_record
;
2023-02-17 deposited with the CCDC.	2023-04-06 downloaded from the CCDC.
;
_cell_angle_alpha 90
_cell_angle_beta 90
_cell_angle_gamma 90
_cell_formula_units_Z 12
_cell_length_a 17.36740(10)
_cell_length_b 29.7047(2)
_cell_length_c 23.95240(10)
_cell_measurement_reflns_used 44115
_cell_measurement_temperature 150(2)
_cell_measurement_theta_max 76.1710
_cell_measurement_theta_min 3.4380
_cell_volume 12356.89(12)
_computing_cell_refinement 'CrysAlisPro 1.171.41.117a (Rigaku OD, 2021)'
_computing_data_collection 'CrysAlisPro 1.171.41.117a (Rigaku OD, 2021)'
_computing_data_reduction 'CrysAlisPro 1.171.41.117a (Rigaku OD, 2021)'
_computing_structure_refinement 'SHELXL-2018/1 (Sheldrick, 2018)'
_computing_structure_solution 'SUPERFLIP (Palatinus and Chapuis, 2007)'
_diffrn_ambient_temperature 150(2)
_diffrn_detector 'CCD plate'
_diffrn_detector_area_resol_mean 10.4102
_diffrn_detector_type Atlas
_diffrn_measured_fraction_theta_full 1.000
_diffrn_measured_fraction_theta_max 0.996
_diffrn_measurement_device 'four-circle diffractometer'
_diffrn_measurement_device_type 'SuperNova, Dual, Cu at home/near, Atlas'
_diffrn_measurement_method '\w scans'
_diffrn_radiation_type CuK\a
_diffrn_radiation_wavelength 1.54184
_diffrn_reflns_av_R_equivalents 0.0664
_diffrn_reflns_av_unetI/netI 0.0331
_diffrn_reflns_Laue_measured_fraction_full 1.000
_diffrn_reflns_Laue_measured_fraction_max 0.996
_diffrn_reflns_limit_h_max 20
_diffrn_reflns_limit_h_min -21
_diffrn_reflns_limit_k_max 37
_diffrn_reflns_limit_k_min -36
_diffrn_reflns_limit_l_max 30
_diffrn_reflns_limit_l_min -28
_diffrn_reflns_number 102303
_diffrn_reflns_point_group_measured_fraction_full 1.000
_diffrn_reflns_point_group_measured_fraction_max 0.994
_diffrn_reflns_theta_full 67.684
_diffrn_reflns_theta_max 76.291
_diffrn_reflns_theta_min 2.947
_diffrn_source 'micro-focus sealed X-ray tube'
_diffrn_source_type 'SuperNova (Cu) X-ray Source'
_exptl_absorpt_coefficient_mu 4.200
_exptl_absorpt_correction_T_max 1.00000
_exptl_absorpt_correction_T_min 0.70401
_exptl_absorpt_correction_type multi-scan
_exptl_absorpt_process_details
;
CrysAlisPro 1.171.41.117a (Rigaku Oxford Diffraction, 2021)
Empirical absorption correction using spherical harmonics,
implemented in SCALE3 ABSPACK scaling algorithm.
;
_exptl_crystal_colour green
_exptl_crystal_density_diffrn 1.232
_exptl_crystal_description plate
_exptl_crystal_F_000 4864
_exptl_crystal_size_max 0.200
_exptl_crystal_size_mid 0.180
_exptl_crystal_size_min 0.010
_refine_diff_density_max 1.657
_refine_diff_density_min -0.449
_refine_diff_density_rms 0.072
_refine_ls_abs_structure_details
;
 Flack x determined using 5359 quotients [(I+)-(I-)]/[(I+)+(I-)]
 (Parsons, Flack and Wagner, Acta Cryst. B69 (2013) 249-259).
;
_refine_ls_abs_structure_Flack -0.032(4)
_refine_ls_extinction_method none
_refine_ls_goodness_of_fit_ref 1.036
_refine_ls_hydrogen_treatment constr
_refine_ls_matrix_type full
_refine_ls_number_parameters 666
_refine_ls_number_reflns 12891
_refine_ls_number_restraints 125
_refine_ls_restrained_S_all 1.047
_refine_ls_R_factor_all 0.0415
_refine_ls_R_factor_gt 0.0380
_refine_ls_shift/su_max 0.001
_refine_ls_shift/su_mean 0.000
_refine_ls_structure_factor_coef Fsqd
_refine_ls_weighting_details 'w=1/[\s^2^(Fo^2^)+(0.0599P)^2^+14.4201P] where P=(Fo^2^+2Fc^2^)/3'
_refine_ls_weighting_scheme calc
_refine_ls_wR_factor_gt 0.0981
_refine_ls_wR_factor_ref 0.1020
_reflns_Friedel_coverage 0.851
_reflns_Friedel_fraction_full 1.000
_reflns_Friedel_fraction_max 0.991
_reflns_number_gt 12153
_reflns_number_total 12891
_reflns_threshold_expression 'I > 2\s(I)'
_cod_data_source_file d3sc01126g3.cif
_cod_data_source_block shelx
_cod_depositor_comments 'Adding full bibliography for 1568803--1568814.cif.'
_cod_original_cell_volume 12356.88(12)
_cod_database_code 1568814
_shelx_shelxl_version_number 2018/1
_shelx_space_group_comment
;
The symmetry employed for this shelxl refinement is uniquely defined
by the following loop, which should always be used as a source of
symmetry information in preference to the above space-group names.
They are only intended as comments.
;
_shelx_estimated_absorpt_t_min 0.487
_shelx_estimated_absorpt_t_max 0.959

loop_
_space_group_symop_operation_xyz
'x, y, z'
'-x, -y, z+1/2'
'-x, y, -z+1/2'
'x, -y, -z'
'x+1/2, y+1/2, z'
'-x+1/2, -y+1/2, z+1/2'
'-x+1/2, y+1/2, -z+1/2'
'x+1/2, -y+1/2, -z'

loop_
_atom_site_label
_atom_site_type_symbol
_atom_site_fract_x
_atom_site_fract_y
_atom_site_fract_z
_atom_site_U_iso_or_equiv
_atom_site_adp_type
_atom_site_occupancy
_atom_site_site_symmetry_order
_atom_site_calc_flag
_atom_site_refinement_flags_posn
_atom_site_refinement_flags_adp
_atom_site_refinement_flags_occupancy
_atom_site_disorder_assembly
_atom_site_disorder_group
Rh1 Rh 0.81724(2) 0.28022(2) 0.14695(2) 0.03202(9) Uani 1 1 d . . . . .
Cl1 Cl 0.73492(8) 0.33927(5) 0.16817(5) 0.0441(3) Uani 1 1 d . . . . .
N1 N 0.8510(2) 0.29868(16) 0.06899(17) 0.0376(9) Uani 1 1 d . . . . .
N2 N 0.8110(2) 0.24347(13) 0.21857(17) 0.0334(8) Uani 1 1 d . . . . .
N3 N 0.8837(2) 0.23152(14) 0.12940(17) 0.0338(8) Uani 1 1 d . . . . .
C1 C 0.8988(3) 0.2707(2) 0.0448(2) 0.0440(12) Uani 1 1 d . . . . .
C2 C 0.9184(3) 0.23094(19) 0.0783(2) 0.0392(11) Uani 1 1 d . . . . .
C3 C 0.9662(3) 0.1956(2) 0.0640(2) 0.0462(12) Uani 1 1 d . . . . .
H3 H 0.990849 0.194831 0.028608 0.055 Uiso 1 1 calc R U . . .
C4 C 0.9778(3) 0.1611(2) 0.1024(3) 0.0489(13) Uani 1 1 d . . . . .
H4 H 1.010515 0.136644 0.093168 0.059 Uiso 1 1 calc R U . . .
C5 C 0.9420(3) 0.16221(18) 0.1539(3) 0.0435(11) Uani 1 1 d . . . . .
H5 H 0.949916 0.138558 0.179983 0.052 Uiso 1 1 calc R U . . .
C6 C 0.8943(3) 0.19826(17) 0.1672(2) 0.0364(10) Uani 1 1 d . . . . .
C7 C 0.8526(3) 0.20663(16) 0.2189(2) 0.0355(10) Uani 1 1 d . . . . .
C8 C 0.9318(4) 0.2769(3) -0.0126(2) 0.0564(15) Uani 1 1 d . . . . .
H8A H 0.913156 0.252815 -0.037117 0.085 Uiso 1 1 calc R U . . .
H8B H 0.988116 0.275769 -0.010670 0.085 Uiso 1 1 calc R U . . .
H8C H 0.915620 0.306114 -0.027543 0.085 Uiso 1 1 calc R U . . .
C9 C 0.8590(3) 0.17508(19) 0.2675(2) 0.0451(12) Uani 1 1 d . . . . .
H9A H 0.910704 0.177237 0.283580 0.068 Uiso 1 1 calc R U . . .
H9B H 0.849722 0.144180 0.254801 0.068 Uiso 1 1 calc R U . . .
H9C H 0.820684 0.183196 0.295782 0.068 Uiso 1 1 calc R U . . .
C10 C 0.8268(3) 0.33975(19) 0.0417(2) 0.0411(11) Uani 1 1 d . . . . .
C11 C 0.7645(3) 0.3375(2) 0.0042(2) 0.0475(13) Uani 1 1 d . . . . .
C12 C 0.7386(4) 0.3786(3) -0.0180(3) 0.0592(17) Uani 1 1 d . . . . .
H12 H 0.696997 0.378557 -0.043775 0.071 Uiso 1 1 calc R U . . .
C13 C 0.7719(5) 0.4185(3) -0.0034(3) 0.068(2) Uani 1 1 d . . . . .
H13 H 0.753302 0.445743 -0.019240 0.082 Uiso 1 1 calc R U . . .
C14 C 0.8323(4) 0.4198(2) 0.0342(3) 0.0599(16) Uani 1 1 d . . . . .
H14 H 0.854948 0.447806 0.043948 0.072 Uiso 1 1 calc R U . . .
C15 C 0.8600(4) 0.3800(2) 0.0578(2) 0.0468(12) Uani 1 1 d . . . . .
C16 C 0.7255(4) 0.2942(3) -0.0110(3) 0.0598(17) Uani 1 1 d . . . . .
H16 H 0.762977 0.269184 -0.004580 0.072 Uiso 1 1 calc R U . . .
C17 C 0.6568(5) 0.2865(3) 0.0275(3) 0.074(2) Uani 1 1 d . . . . .
H17A H 0.675099 0.281702 0.065715 0.111 Uiso 1 1 calc R U . . .
H17B H 0.628056 0.260011 0.014952 0.111 Uiso 1 1 calc R U . . .
H17C H 0.623105 0.312994 0.026514 0.111 Uiso 1 1 calc R U . . .
C18 C 0.7004(5) 0.2923(3) -0.0726(3) 0.085(3) Uani 1 1 d . . . . .
H18A H 0.663125 0.316414 -0.079956 0.128 Uiso 1 1 calc R U . . .
H18B H 0.676523 0.263113 -0.080369 0.128 Uiso 1 1 calc R U . . .
H18C H 0.745471 0.296347 -0.096679 0.128 Uiso 1 1 calc R U . . .
C19 C 0.9264(4) 0.3819(2) 0.0989(3) 0.0525(14) Uani 1 1 d . . . . .
H19 H 0.929535 0.351836 0.117520 0.063 Uiso 1 1 calc R U . . .
C20 C 0.9122(4) 0.4166(2) 0.1444(3) 0.0587(15) Uani 1 1 d . . . . .
H20A H 0.909241 0.446680 0.127648 0.088 Uiso 1 1 calc R U . . .
H20B H 0.954589 0.415769 0.171390 0.088 Uiso 1 1 calc R U . . .
H20C H 0.863664 0.409815 0.163450 0.088 Uiso 1 1 calc R U . . .
C21 C 1.0011(5) 0.3893(4) 0.0690(4) 0.082(2) Uani 1 1 d . . . . .
H21A H 0.998728 0.417581 0.048028 0.123 Uiso 1 1 calc R U . . .
H21B H 1.010300 0.364281 0.043103 0.123 Uiso 1 1 calc R U . . .
H21C H 1.043185 0.390760 0.096179 0.123 Uiso 1 1 calc R U . . .
C22 C 0.7690(3) 0.25775(16) 0.2673(2) 0.0338(9) Uani 1 1 d . . . . .
C23 C 0.6934(3) 0.24192(17) 0.2755(2) 0.0404(11) Uani 1 1 d . . . . .
C24 C 0.6522(3) 0.2604(2) 0.3196(3) 0.0465(13) Uani 1 1 d . . . . .
H24 H 0.601029 0.250445 0.326238 0.056 Uiso 1 1 calc R U . . .
C25 C 0.6836(3) 0.2926(2) 0.3541(2) 0.0492(12) Uani 1 1 d . . . . .
H25 H 0.654146 0.304567 0.384014 0.059 Uiso 1 1 calc R U . . .
C26 C 0.7579(3) 0.3075(2) 0.3452(2) 0.0447(12) Uani 1 1 d . . . . .
H26 H 0.779192 0.329704 0.369127 0.054 Uiso 1 1 calc R U . . .
C27 C 0.8018(3) 0.29027(18) 0.3017(2) 0.0377(10) Uani 1 1 d . . . . .
C28 C 0.6573(3) 0.20722(19) 0.2363(3) 0.0533(16) Uani 1 1 d . . . . .
H28 H 0.700163 0.190677 0.217390 0.064 Uiso 1 1 calc R U . . .
C29 C 0.6095(5) 0.2301(3) 0.1910(3) 0.0694(19) Uani 1 1 d . . . . .
H29A H 0.594982 0.207908 0.162644 0.104 Uiso 1 1 calc R U . . .
H29B H 0.639934 0.254095 0.173632 0.104 Uiso 1 1 calc R U . . .
H29C H 0.562983 0.243003 0.207714 0.104 Uiso 1 1 calc R U . . .
C30 C 0.6087(4) 0.1725(2) 0.2680(4) 0.076(3) Uani 1 1 d . . . . .
H30A H 0.563957 0.187432 0.284700 0.114 Uiso 1 1 calc R U . . .
H30B H 0.639883 0.158697 0.297478 0.114 Uiso 1 1 calc R U . . .
H30C H 0.591101 0.149114 0.242056 0.114 Uiso 1 1 calc R U . . .
C31 C 0.8845(3) 0.3061(2) 0.2926(2) 0.0433(11) Uani 1 1 d . . . . .
H31 H 0.902005 0.293892 0.255796 0.052 Uiso 1 1 calc R U . . .
C33 C 0.8905(4) 0.3569(2) 0.2897(3) 0.0544(14) Uani 1 1 d . . . . .
H33A H 0.859461 0.368023 0.258463 0.082 Uiso 1 1 calc R U . . .
H33B H 0.944456 0.365502 0.284078 0.082 Uiso 1 1 calc R U . . .
H33C H 0.871640 0.369971 0.324645 0.082 Uiso 1 1 calc R U . . .
C34 C 0.9380(4) 0.2873(2) 0.3373(3) 0.0595(16) Uani 1 1 d . . . . .
H34A H 0.990532 0.298069 0.330675 0.089 Uiso 1 1 calc R U . . .
H34B H 0.937298 0.254288 0.335787 0.089 Uiso 1 1 calc R U . . .
H34C H 0.920598 0.297291 0.374169 0.089 Uiso 1 1 calc R U . . .
Rh2 Rh 0.500000 0.49352(2) 0.250000 0.03021(11) Uani 1 2 d S T P . .
Cl2 Cl 0.500000 0.57230(5) 0.250000 0.0444(4) Uani 1 2 d S T P . .
N101 N 0.3868(2) 0.48079(13) 0.23452(16) 0.0323(8) Uani 1 1 d . . . . .
N103 N 0.500000 0.42960(18) 0.250000 0.0340(11) Uani 1 2 d S T P . .
C101 C 0.3683(3) 0.43847(16) 0.23358(19) 0.0343(9) Uani 1 1 d . . . . .
C102 C 0.4325(3) 0.40751(15) 0.2420(2) 0.0357(10) Uani 1 1 d . . . . .
C103 C 0.4305(3) 0.36077(17) 0.2431(3) 0.0454(12) Uani 1 1 d . . . . .
H103 H 0.383399 0.344825 0.239303 0.055 Uiso 1 1 calc R U . . .
C104 C 0.500000 0.3381(2) 0.250000 0.0548(19) Uani 1 2 d S T P . .
H104 H 0.500002 0.306164 0.249999 0.066 Uiso 1 2 calc R U P . .
C105 C 0.2895(3) 0.42101(19) 0.2222(3) 0.0457(12) Uani 1 1 d . . . . .
H10A H 0.253141 0.446202 0.220648 0.069 Uiso 1 1 calc R U . . .
H10B H 0.274283 0.400272 0.252023 0.069 Uiso 1 1 calc R U . . .
H10C H 0.289247 0.405060 0.186365 0.069 Uiso 1 1 calc R U . . .
C106 C 0.3306(3) 0.51513(16) 0.2238(2) 0.0370(10) Uani 1 1 d . . . . .
C107 C 0.2982(3) 0.53723(18) 0.2697(2) 0.0427(11) Uani 1 1 d . . . . .
C108 C 0.2443(3) 0.5709(2) 0.2585(3) 0.0539(15) Uani 1 1 d . . . . .
H108 H 0.219664 0.585891 0.288615 0.065 Uiso 1 1 calc R U . . .
C109 C 0.2263(4) 0.5827(2) 0.2045(3) 0.0620(17) Uani 1 1 d . . . . .
H109 H 0.189604 0.605772 0.197706 0.074 Uiso 1 1 calc R U . . .
C110 C 0.2613(5) 0.5611(2) 0.1602(3) 0.0618(18) Uani 1 1 d . . . . .
H110 H 0.249138 0.570054 0.123142 0.074 Uiso 1 1 calc R U . . .
C111 C 0.3136(4) 0.52674(19) 0.1687(3) 0.0496(13) Uani 1 1 d . . . . .
C112 C 0.3207(4) 0.5247(2) 0.3290(2) 0.0515(13) Uani 1 1 d . . . . .
H112 H 0.366324 0.504313 0.326667 0.062 Uiso 1 1 calc R U . . .
C113 C 0.3451(5) 0.5666(3) 0.3621(3) 0.0654(18) Uani 1 1 d . . . . .
H11A H 0.387663 0.581649 0.342761 0.098 Uiso 1 1 calc R U . . .
H11B H 0.361771 0.557610 0.399530 0.098 Uiso 1 1 calc R U . . .
H11C H 0.301368 0.587350 0.365098 0.098 Uiso 1 1 calc R U . . .
C114 C 0.2572(7) 0.4994(4) 0.3587(4) 0.096(3) Uani 1 1 d . . . . .
H11G H 0.211187 0.518401 0.360988 0.144 Uiso 1 1 calc R U . . .
H11H H 0.274251 0.491443 0.396419 0.144 Uiso 1 1 calc R U . . .
H11I H 0.245000 0.471872 0.337896 0.144 Uiso 1 1 calc R U . . .
C115 C 0.3518(5) 0.5043(2) 0.1193(2) 0.0633(18) Uani 1 1 d . . . . .
H115 H 0.382586 0.478352 0.133732 0.076 Uiso 1 1 calc R U . . .
C116 C 0.4070(7) 0.5364(3) 0.0907(4) 0.088(3) Uani 1 1 d . . . . .
H11J H 0.378365 0.562465 0.076504 0.133 Uiso 1 1 calc R U . . .
H11K H 0.432342 0.520987 0.059584 0.133 Uiso 1 1 calc R U . . .
H11L H 0.445831 0.546605 0.117542 0.133 Uiso 1 1 calc R U . . .
C117 C 0.2918(8) 0.4855(4) 0.0784(4) 0.103(4) Uani 1 1 d . . . . .
H11D H 0.256858 0.465234 0.098361 0.154 Uiso 1 1 calc R U . . .
H11E H 0.318020 0.468917 0.048597 0.154 Uiso 1 1 calc R U . . .
H11F H 0.262344 0.510422 0.062198 0.154 Uiso 1 1 calc R U . . .
O1S O 0.9948(7) 0.1392(5) 0.9458(5) 0.198(6) Uani 1 1 d D U . . .
C1S C 0.9874(15) 0.0950(7) 0.9674(7) 0.262(11) Uani 1 1 d D U . . .
H1S1 H 0.937724 0.081831 0.955583 0.315 Uiso 1 1 calc R U . . .
H1S2 H 0.988731 0.095815 1.008729 0.315 Uiso 1 1 calc R U . . .
C2S C 1.0516(13) 0.0677(7) 0.9461(8) 0.209(7) Uani 1 1 d D U . . .
H2S1 H 1.093514 0.065440 0.974000 0.251 Uiso 1 1 calc R U . . .
H2S2 H 1.034074 0.036965 0.936195 0.251 Uiso 1 1 calc R U . . .
C3S C 1.0763(11) 0.0922(6) 0.8973(6) 0.145(6) Uani 1 1 d D U . . .
H3S1 H 1.131962 0.099177 0.899746 0.174 Uiso 1 1 calc R U . . .
H3S2 H 1.067281 0.074099 0.863167 0.174 Uiso 1 1 calc R U . . .
C4S C 1.0328(9) 0.1323(6) 0.8954(5) 0.137(5) Uani 1 1 d D U . . .
H4S1 H 1.067290 0.158126 0.887752 0.164 Uiso 1 1 calc R U . . .
H4S2 H 0.994623 0.130490 0.864792 0.164 Uiso 1 1 calc R U . . .
O1T O 0.1788(10) 0.3863(6) -0.0106(10) 0.268(9) Uani 1 1 d D U . . .
C1T C 0.1628(9) 0.3536(6) -0.0546(11) 0.213(9) Uani 1 1 d D U . . .
H1T1 H 0.144013 0.368749 -0.088794 0.255 Uiso 1 1 calc R U . . .
H1T2 H 0.123798 0.331402 -0.042231 0.255 Uiso 1 1 calc R U . . .
C2T C 0.2377(8) 0.3318(5) -0.0644(6) 0.126(4) Uani 1 1 d D U . . .
H2T1 H 0.231842 0.299204 -0.072153 0.151 Uiso 1 1 calc R U . . .
H2T2 H 0.266077 0.346186 -0.095473 0.151 Uiso 1 1 calc R U . . .
C3T C 0.2746(11) 0.3397(6) -0.0114(10) 0.188(8) Uani 1 1 d D U . . .
H3T1 H 0.260523 0.315596 0.015269 0.226 Uiso 1 1 calc R U . . .
H3T2 H 0.331248 0.339469 -0.016122 0.226 Uiso 1 1 calc R U . . .
C4T C 0.2514(15) 0.3802(8) 0.0084(13) 0.258(12) Uani 1 1 d D U . . .
H4T1 H 0.252235 0.380323 0.049705 0.309 Uiso 1 1 calc R U . . .
H4T2 H 0.285580 0.404393 -0.005381 0.309 Uiso 1 1 calc R U . . .
C1R C 0.9505(16) 0.6043(9) 0.1026(8) 0.220(12) Uani 1 1 d D U . . .
H1R1 H 0.925555 0.615038 0.068398 0.329 Uiso 1 1 calc R U . . .
H1R2 H 0.912574 0.602821 0.132787 0.329 Uiso 1 1 calc R U . . .
H1R3 H 0.991936 0.625087 0.113031 0.329 Uiso 1 1 calc R U . . .
C2R C 0.985(2) 0.5570(10) 0.0924(13) 0.310(16) Uani 1 1 d D U . . .
H2R1 H 0.944947 0.534045 0.083881 0.372 Uiso 1 1 calc R U . . .
H2R2 H 1.025671 0.556694 0.063786 0.372 Uiso 1 1 calc R U . . .
C3R C 1.0144(16) 0.5541(11) 0.1504(13) 0.345(17) Uani 1 1 d D U . . .
H3R1 H 1.046953 0.580502 0.159487 0.413 Uiso 1 1 calc R U . . .
H3R2 H 0.971640 0.552396 0.177701 0.413 Uiso 1 1 calc R U . . .
C4R C 1.0579(17) 0.5143(10) 0.1506(17) 0.398(19) Uani 1 1 d D U . . .
H4R1 H 1.103688 0.521144 0.127416 0.478 Uiso 1 1 calc R U . . .
H4R2 H 1.027065 0.492516 0.128706 0.478 Uiso 1 1 calc R U . . .
C5R C 1.090(2) 0.4866(11) 0.2014(19) 0.46(3) Uani 1 1 d D U . . .
H5R1 H 1.118170 0.460271 0.187571 0.695 Uiso 1 1 calc R U . . .
H5R2 H 1.124519 0.505549 0.223486 0.695 Uiso 1 1 calc R U . . .
H5R3 H 1.046888 0.476544 0.224792 0.695 Uiso 1 1 calc R U . . .

loop_
_atom_site_aniso_label
_atom_site_aniso_U_11
_atom_site_aniso_U_22
_atom_site_aniso_U_33
_atom_site_aniso_U_23
_atom_site_aniso_U_13
_atom_site_aniso_U_12
Rh1 0.02883(15) 0.03432(16) 0.03292(15) -0.00190(13) -0.00239(12) 0.00757(13)
Cl1 0.0473(6) 0.0426(6) 0.0424(6) -0.0011(5) 0.0023(5) 0.0158(5)
N1 0.034(2) 0.047(2) 0.0323(19) 0.0013(17) -0.0048(15) 0.0085(17)
N2 0.0261(17) 0.0313(19) 0.043(2) -0.0003(15) 0.0000(16) 0.0003(16)
N3 0.0262(18) 0.037(2) 0.0384(19) -0.0037(15) -0.0038(14) 0.0034(15)
C1 0.034(2) 0.058(3) 0.040(2) -0.005(2) -0.0024(19) 0.011(2)
C2 0.031(2) 0.048(3) 0.038(2) -0.008(2) -0.0027(18) 0.004(2)
C3 0.038(3) 0.054(3) 0.047(3) -0.007(2) 0.003(2) 0.010(2)
C4 0.041(3) 0.040(3) 0.066(4) -0.007(3) 0.003(2) 0.012(2)
C5 0.038(2) 0.033(2) 0.060(3) -0.002(2) 0.001(2) 0.007(2)
C6 0.025(2) 0.031(2) 0.053(3) -0.007(2) -0.0024(18) 0.0023(18)
C7 0.026(2) 0.032(2) 0.048(3) 0.0035(19) -0.0020(18) 0.0008(17)
C8 0.050(3) 0.076(4) 0.043(3) 0.001(3) 0.005(2) 0.015(3)
C9 0.043(3) 0.040(3) 0.052(3) 0.009(2) 0.003(2) 0.006(2)
C10 0.040(3) 0.052(3) 0.032(2) 0.006(2) 0.0008(19) 0.013(2)
C11 0.045(3) 0.062(4) 0.035(2) 0.001(2) -0.005(2) 0.017(3)
C12 0.059(4) 0.075(5) 0.044(3) 0.008(3) -0.014(3) 0.020(3)
C13 0.076(5) 0.070(5) 0.058(4) 0.025(3) -0.014(4) 0.021(4)
C14 0.064(4) 0.052(3) 0.064(4) 0.018(3) -0.010(3) 0.003(3)
C15 0.052(3) 0.052(3) 0.036(2) 0.012(2) -0.002(2) 0.009(3)
C16 0.057(4) 0.065(4) 0.057(4) -0.009(3) -0.019(3) 0.019(3)
C17 0.067(4) 0.085(6) 0.070(4) -0.005(4) -0.014(3) -0.010(4)
C18 0.083(6) 0.112(7) 0.060(4) -0.038(4) -0.028(4) 0.037(5)
C19 0.051(3) 0.050(3) 0.057(3) 0.014(3) -0.014(3) 0.000(3)
C20 0.061(4) 0.054(3) 0.061(3) 0.001(3) -0.013(3) -0.002(3)
C21 0.050(4) 0.122(7) 0.074(5) 0.005(5) -0.008(4) 0.001(5)
C22 0.029(2) 0.033(2) 0.040(2) 0.0072(18) 0.0028(17) 0.0035(18)
C23 0.026(2) 0.036(2) 0.060(3) 0.010(2) 0.006(2) 0.0039(18)
C24 0.037(3) 0.045(3) 0.058(3) 0.009(2) 0.012(2) 0.003(2)
C25 0.048(3) 0.057(3) 0.042(2) 0.009(2) 0.014(3) 0.014(3)
C26 0.048(3) 0.051(3) 0.035(3) 0.002(2) -0.001(2) 0.007(2)
C27 0.035(2) 0.043(3) 0.035(2) 0.0076(19) -0.0008(17) 0.0047(19)
C28 0.034(3) 0.039(3) 0.087(5) -0.009(3) 0.010(3) -0.002(2)
C29 0.064(4) 0.068(5) 0.077(5) -0.015(4) -0.011(3) -0.014(3)
C30 0.047(3) 0.040(3) 0.141(8) 0.000(4) 0.024(4) -0.007(3)
C31 0.036(3) 0.052(3) 0.042(3) -0.007(2) -0.004(2) -0.001(2)
C33 0.045(3) 0.056(4) 0.062(4) 0.011(3) -0.009(3) -0.004(3)
C34 0.045(3) 0.051(4) 0.083(5) 0.005(3) -0.017(3) 0.002(3)
Rh2 0.0335(2) 0.02188(19) 0.0352(2) 0.000 0.00108(18) 0.000
Cl2 0.0447(8) 0.0223(6) 0.0663(10) 0.000 -0.0014(8) 0.000
N101 0.0336(19) 0.0296(18) 0.0337(19) -0.0011(14) 0.0013(14) 0.0018(15)
N103 0.039(3) 0.030(2) 0.033(2) 0.000 0.003(2) 0.000
C101 0.037(2) 0.028(2) 0.038(2) 0.0014(16) 0.0008(18) -0.0031(18)
C102 0.038(2) 0.028(2) 0.042(3) -0.0041(18) 0.0012(19) -0.0035(17)
C103 0.047(3) 0.028(2) 0.061(3) -0.005(2) 0.004(2) -0.0057(19)
C104 0.059(5) 0.023(3) 0.082(6) 0.000 0.008(5) 0.000
C105 0.041(3) 0.034(3) 0.062(3) -0.001(2) -0.005(2) -0.004(2)
C106 0.035(2) 0.029(2) 0.047(3) -0.0019(19) -0.0028(19) 0.0017(18)
C107 0.040(3) 0.034(2) 0.054(3) -0.007(2) 0.006(2) 0.001(2)
C108 0.046(3) 0.042(3) 0.073(4) -0.012(3) 0.007(3) 0.007(2)
C109 0.056(4) 0.046(3) 0.084(5) -0.007(3) -0.018(3) 0.020(3)
C110 0.080(5) 0.050(3) 0.056(4) 0.000(3) -0.022(3) 0.015(3)
C111 0.060(3) 0.039(3) 0.049(3) -0.004(2) -0.010(3) 0.009(3)
C112 0.061(3) 0.046(3) 0.047(3) -0.007(2) 0.012(3) 0.002(3)
C113 0.084(5) 0.063(4) 0.049(3) -0.013(3) 0.003(3) -0.006(4)
C114 0.127(8) 0.091(6) 0.070(5) 0.007(5) 0.019(5) -0.041(6)
C115 0.100(5) 0.054(4) 0.037(3) 0.000(3) -0.005(3) 0.016(4)
C116 0.108(7) 0.082(6) 0.075(5) 0.002(5) 0.022(5) 0.013(6)
C117 0.159(11) 0.089(7) 0.060(5) -0.022(4) -0.027(5) -0.002(7)
O1S 0.201(10) 0.255(12) 0.139(8) -0.124(8) 0.095(8) -0.124(9)
C1S 0.36(2) 0.268(17) 0.154(12) -0.106(11) 0.170(15) -0.210(16)
C2S 0.27(2) 0.216(14) 0.139(13) 0.010(12) 0.007(13) -0.144(12)
C3S 0.173(14) 0.164(13) 0.097(8) -0.011(9) 0.046(9) -0.037(10)
C4S 0.124(10) 0.221(14) 0.066(6) -0.044(7) 0.005(6) -0.023(9)
O1T 0.183(12) 0.206(14) 0.41(2) -0.128(14) 0.112(15) 0.012(11)
C1T 0.114(11) 0.126(13) 0.40(3) -0.068(15) -0.014(13) 0.027(10)
C2T 0.139(10) 0.088(7) 0.151(11) 0.000(7) 0.055(8) 0.020(7)
C3T 0.151(13) 0.151(14) 0.263(19) -0.085(15) -0.030(14) 0.005(11)
C4T 0.25(2) 0.183(18) 0.34(3) -0.153(19) 0.00(2) -0.006(18)
C1R 0.27(3) 0.27(3) 0.112(13) 0.051(16) 0.000(15) 0.04(2)
C2R 0.27(3) 0.24(3) 0.41(4) 0.07(3) -0.13(3) 0.01(2)
C3R 0.22(2) 0.31(3) 0.51(4) 0.16(3) -0.23(2) -0.08(2)
C4R 0.26(3) 0.24(3) 0.70(5) 0.18(3) -0.29(3) -0.134(19)
C5R 0.35(4) 0.24(3) 0.79(7) 0.25(4) -0.32(5) -0.14(3)

loop_
_atom_type_symbol
_atom_type_description
_atom_type_scat_dispersion_real
_atom_type_scat_dispersion_imag
_atom_type_scat_source
C C 0.0181 0.0091 'International Tables Vol C Tables 4.2.6.8 and 6.1.1.4'
H H 0.0000 0.0000 'International Tables Vol C Tables 4.2.6.8 and 6.1.1.4'
N N 0.0311 0.0180 'International Tables Vol C Tables 4.2.6.8 and 6.1.1.4'
Cl Cl 0.3639 0.7018 'International Tables Vol C Tables 4.2.6.8 and 6.1.1.4'
Rh Rh 0.0927 3.6045 'International Tables Vol C Tables 4.2.6.8 and 6.1.1.4'
O O 0.0492 0.0322 'International Tables Vol C Tables 4.2.6.8 and 6.1.1.4'

loop_
_geom_angle_atom_site_label_1
_geom_angle_atom_site_label_2
_geom_angle_atom_site_label_3
_geom_angle
_geom_angle_site_symmetry_1
_geom_angle_site_symmetry_3
_geom_angle_publ_flag
N3 Rh1 N1 80.03(17) . . ?
N3 Rh1 N2 79.05(17) . . ?
N1 Rh1 N2 159.06(16) . . ?
N3 Rh1 Cl1 179.38(13) . . ?
N1 Rh1 Cl1 100.08(13) . . ?
N2 Rh1 Cl1 100.85(12) . . ?
C1 N1 C10 121.3(4) . . ?
C1 N1 Rh1 114.7(4) . . ?
C10 N1 Rh1 124.0(3) . . ?
C7 N2 C22 121.4(4) . . ?
C7 N2 Rh1 115.1(3) . . ?
C22 N2 Rh1 123.5(3) . . ?
C6 N3 C2 122.1(4) . . ?
C6 N3 Rh1 119.4(3) . . ?
C2 N3 Rh1 118.5(3) . . ?
N1 C1 C2 114.6(5) . . ?
N1 C1 C8 124.7(5) . . ?
C2 C1 C8 120.7(5) . . ?
N3 C2 C3 119.8(5) . . ?
N3 C2 C1 112.2(4) . . ?
C3 C2 C1 128.1(5) . . ?
C2 C3 C4 118.8(5) . . ?
C2 C3 H3 120.6 . . ?
C4 C3 H3 120.6 . . ?
C5 C4 C3 120.6(5) . . ?
C5 C4 H4 119.7 . . ?
C3 C4 H4 119.7 . . ?
C4 C5 C6 119.4(5) . . ?
C4 C5 H5 120.3 . . ?
C6 C5 H5 120.3 . . ?
N3 C6 C5 119.3(5) . . ?
N3 C6 C7 112.1(4) . . ?
C5 C6 C7 128.5(5) . . ?
N2 C7 C6 114.3(4) . . ?
N2 C7 C9 124.6(5) . . ?
C6 C7 C9 121.1(4) . . ?
C1 C8 H8A 109.5 . . ?
C1 C8 H8B 109.5 . . ?
H8A C8 H8B 109.5 . . ?
C1 C8 H8C 109.5 . . ?
H8A C8 H8C 109.5 . . ?
H8B C8 H8C 109.5 . . ?
C7 C9 H9A 109.5 . . ?
C7 C9 H9B 109.5 . . ?
H9A C9 H9B 109.5 . . ?
C7 C9 H9C 109.5 . . ?
H9A C9 H9C 109.5 . . ?
H9B C9 H9C 109.5 . . ?
C15 C10 C11 122.7(5) . . ?
C15 C10 N1 118.9(5) . . ?
C11 C10 N1 118.1(5) . . ?
C12 C11 C10 116.5(6) . . ?
C12 C11 C16 120.6(5) . . ?
C10 C11 C16 122.9(5) . . ?
C13 C12 C11 121.5(6) . . ?
C13 C12 H12 119.3 . . ?
C11 C12 H12 119.3 . . ?
C12 C13 C14 120.8(6) . . ?
C12 C13 H13 119.6 . . ?
C14 C13 H13 119.6 . . ?
C13 C14 C15 120.1(7) . . ?
C13 C14 H14 119.9 . . ?
C15 C14 H14 119.9 . . ?
C10 C15 C14 118.4(6) . . ?
C10 C15 C19 122.0(5) . . ?
C14 C15 C19 119.5(6) . . ?
C11 C16 C17 109.6(6) . . ?
C11 C16 C18 113.0(7) . . ?
C17 C16 C18 110.6(6) . . ?
C11 C16 H16 107.8 . . ?
C17 C16 H16 107.8 . . ?
C18 C16 H16 107.8 . . ?
C16 C17 H17A 109.5 . . ?
C16 C17 H17B 109.5 . . ?
H17A C17 H17B 109.5 . . ?
C16 C17 H17C 109.5 . . ?
H17A C17 H17C 109.5 . . ?
H17B C17 H17C 109.5 . . ?
C16 C18 H18A 109.5 . . ?
C16 C18 H18B 109.5 . . ?
H18A C18 H18B 109.5 . . ?
C16 C18 H18C 109.5 . . ?
H18A C18 H18C 109.5 . . ?
H18B C18 H18C 109.5 . . ?
C21 C19 C15 110.6(6) . . ?
C21 C19 C20 112.6(6) . . ?
C15 C19 C20 111.6(5) . . ?
C21 C19 H19 107.2 . . ?
C15 C19 H19 107.2 . . ?
C20 C19 H19 107.2 . . ?
C19 C20 H20A 109.5 . . ?
C19 C20 H20B 109.5 . . ?
H20A C20 H20B 109.5 . . ?
C19 C20 H20C 109.5 . . ?
H20A C20 H20C 109.5 . . ?
H20B C20 H20C 109.5 . . ?
C19 C21 H21A 109.5 . . ?
C19 C21 H21B 109.5 . . ?
H21A C21 H21B 109.5 . . ?
C19 C21 H21C 109.5 . . ?
H21A C21 H21C 109.5 . . ?
H21B C21 H21C 109.5 . . ?
C27 C22 C23 122.1(5) . . ?
C27 C22 N2 118.4(4) . . ?
C23 C22 N2 119.2(5) . . ?
C24 C23 C22 117.0(5) . . ?
C24 C23 C28 121.5(5) . . ?
C22 C23 C28 121.4(5) . . ?
C25 C24 C23 121.8(5) . . ?
C25 C24 H24 119.1 . . ?
C23 C24 H24 119.1 . . ?
C24 C25 C26 120.0(5) . . ?
C24 C25 H25 120.0 . . ?
C26 C25 H25 120.0 . . ?
C25 C26 C27 120.8(6) . . ?
C25 C26 H26 119.6 . . ?
C27 C26 H26 119.6 . . ?
C26 C27 C22 118.3(5) . . ?
C26 C27 C31 120.7(5) . . ?
C22 C27 C31 121.0(4) . . ?
C29 C28 C23 111.1(5) . . ?
C29 C28 C30 110.6(6) . . ?
C23 C28 C30 112.0(6) . . ?
C29 C28 H28 107.6 . . ?
C23 C28 H28 107.6 . . ?
C30 C28 H28 107.6 . . ?
C28 C29 H29A 109.5 . . ?
C28 C29 H29B 109.5 . . ?
H29A C29 H29B 109.5 . . ?
C28 C29 H29C 109.5 . . ?
H29A C29 H29C 109.5 . . ?
H29B C29 H29C 109.5 . . ?
C28 C30 H30A 109.5 . . ?
C28 C30 H30B 109.5 . . ?
H30A C30 H30B 109.5 . . ?
C28 C30 H30C 109.5 . . ?
H30A C30 H30C 109.5 . . ?
H30B C30 H30C 109.5 . . ?
C33 C31 C34 110.8(5) . . ?
C33 C31 C27 112.3(5) . . ?
C34 C31 C27 111.1(5) . . ?
C33 C31 H31 107.5 . . ?
C34 C31 H31 107.5 . . ?
C27 C31 H31 107.5 . . ?
C31 C33 H33A 109.5 . . ?
C31 C33 H33B 109.5 . . ?
H33A C33 H33B 109.5 . . ?
C31 C33 H33C 109.5 . . ?
H33A C33 H33C 109.5 . . ?
H33B C33 H33C 109.5 . . ?
C31 C34 H34A 109.5 . . ?
C31 C34 H34B 109.5 . . ?
H34A C34 H34B 109.5 . . ?
C31 C34 H34C 109.5 . . ?
H34A C34 H34C 109.5 . . ?
H34B C34 H34C 109.5 . . ?
N103 Rh2 N101 79.29(11) . 3_655 ?
N103 Rh2 N101 79.29(11) . . ?
N101 Rh2 N101 158.6(2) 3_655 . ?
N103 Rh2 Cl2 180.0 . . ?
N101 Rh2 Cl2 100.71(11) 3_655 . ?
N101 Rh2 Cl2 100.71(11) . . ?
C101 N101 C106 121.1(4) . . ?
C101 N101 Rh2 115.0(3) . . ?
C106 N101 Rh2 123.9(3) . . ?
C102 N103 C102 122.1(6) . 3_655 ?
C102 N103 Rh2 118.9(3) . . ?
C102 N103 Rh2 118.9(3) 3_655 . ?
N101 C101 C102 114.7(4) . . ?
N101 C101 C105 124.7(5) . . ?
C102 C101 C105 120.5(4) . . ?
N103 C102 C103 120.2(5) . . ?
N103 C102 C101 112.0(4) . . ?
C103 C102 C101 127.8(5) . . ?
C102 C103 C104 117.6(5) . . ?
C102 C103 H103 121.2 . . ?
C104 C103 H103 121.2 . . ?
C103 C104 C103 122.2(7) . 3_655 ?
C103 C104 H104 118.9 . . ?
C103 C104 H104 118.9 3_655 . ?
C101 C105 H10A 109.5 . . ?
C101 C105 H10B 109.5 . . ?
H10A C105 H10B 109.5 . . ?
C101 C105 H10C 109.5 . . ?
H10A C105 H10C 109.5 . . ?
H10B C105 H10C 109.5 . . ?
C111 C106 C107 122.9(5) . . ?
C111 C106 N101 119.3(5) . . ?
C107 C106 N101 117.8(5) . . ?
C108 C107 C106 117.0(6) . . ?
C108 C107 C112 121.9(5) . . ?
C106 C107 C112 121.1(5) . . ?
C109 C108 C107 121.1(6) . . ?
C109 C108 H108 119.5 . . ?
C107 C108 H108 119.5 . . ?
C108 C109 C110 120.3(6) . . ?
C108 C109 H109 119.9 . . ?
C110 C109 H109 119.9 . . ?
C109 C110 C111 121.2(6) . . ?
C109 C110 H110 119.4 . . ?
C111 C110 H110 119.4 . . ?
C110 C111 C106 117.5(6) . . ?
C110 C111 C115 119.9(6) . . ?
C106 C111 C115 122.6(5) . . ?
C114 C112 C107 112.0(7) . . ?
C114 C112 C113 111.2(6) . . ?
C107 C112 C113 110.9(5) . . ?
C114 C112 H112 107.5 . . ?
C107 C112 H112 107.5 . . ?
C113 C112 H112 107.5 . . ?
C112 C113 H11A 109.5 . . ?
C112 C113 H11B 109.5 . . ?
H11A C113 H11B 109.5 . . ?
C112 C113 H11C 109.5 . . ?
H11A C113 H11C 109.5 . . ?
H11B C113 H11C 109.5 . . ?
C112 C114 H11G 109.5 . . ?
C112 C114 H11H 109.5 . . ?
H11G C114 H11H 109.5 . . ?
C112 C114 H11I 109.5 . . ?
H11G C114 H11I 109.5 . . ?
H11H C114 H11I 109.5 . . ?
C111 C115 C116 110.7(6) . . ?
C111 C115 C117 111.3(7) . . ?
C116 C115 C117 111.7(7) . . ?
C111 C115 H115 107.7 . . ?
C116 C115 H115 107.7 . . ?
C117 C115 H115 107.7 . . ?
C115 C116 H11J 109.5 . . ?
C115 C116 H11K 109.5 . . ?
H11J C116 H11K 109.5 . . ?
C115 C116 H11L 109.5 . . ?
H11J C116 H11L 109.5 . . ?
H11K C116 H11L 109.5 . . ?
C115 C117 H11D 109.5 . . ?
C115 C117 H11E 109.5 . . ?
H11D C117 H11E 109.5 . . ?
C115 C117 H11F 109.5 . . ?
H11D C117 H11F 109.5 . . ?
H11E C117 H11F 109.5 . . ?
C4S O1S C1S 103.0(12) . . ?
O1S C1S C2S 108.5(12) . . ?
O1S C1S H1S1 110.0 . . ?
C2S C1S H1S1 110.0 . . ?
O1S C1S H1S2 110.0 . . ?
C2S C1S H1S2 110.0 . . ?
H1S1 C1S H1S2 108.4 . . ?
C3S C2S C1S 103.1(16) . . ?
C3S C2S H2S1 111.1 . . ?
C1S C2S H2S1 111.1 . . ?
C3S C2S H2S2 111.1 . . ?
C1S C2S H2S2 111.1 . . ?
H2S1 C2S H2S2 109.1 . . ?
C4S C3S C2S 106.9(15) . . ?
C4S C3S H3S1 110.3 . . ?
C2S C3S H3S1 110.3 . . ?
C4S C3S H3S2 110.3 . . ?
C2S C3S H3S2 110.3 . . ?
H3S1 C3S H3S2 108.6 . . ?
O1S C4S C3S 110.5(14) . . ?
O1S C4S H4S1 109.5 . . ?
C3S C4S H4S1 109.5 . . ?
O1S C4S H4S2 109.5 . . ?
C3S C4S H4S2 109.5 . . ?
H4S1 C4S H4S2 108.1 . . ?
C4T O1T C1T 109.3(14) . . ?
O1T C1T C2T 103.9(13) . . ?
O1T C1T H1T1 111.0 . . ?
C2T C1T H1T1 111.0 . . ?
O1T C1T H1T2 111.0 . . ?
C2T C1T H1T2 111.0 . . ?
H1T1 C1T H1T2 109.0 . . ?
C3T C2T C1T 100.4(14) . . ?
C3T C2T H2T1 111.7 . . ?
C1T C2T H2T1 111.7 . . ?
C3T C2T H2T2 111.7 . . ?
C1T C2T H2T2 111.7 . . ?
H2T1 C2T H2T2 109.5 . . ?
C4T C3T C2T 108.7(18) . . ?
C4T C3T H3T1 110.0 . . ?
C2T C3T H3T1 110.0 . . ?
C4T C3T H3T2 110.0 . . ?
C2T C3T H3T2 110.0 . . ?
H3T1 C3T H3T2 108.3 . . ?
O1T C4T C3T 106.3(17) . . ?
O1T C4T H4T1 110.5 . . ?
C3T C4T H4T1 110.5 . . ?
O1T C4T H4T2 110.5 . . ?
C3T C4T H4T2 110.5 . . ?
H4T1 C4T H4T2 108.7 . . ?
C2R C1R H1R1 109.5 . . ?
C2R C1R H1R2 109.5 . . ?
H1R1 C1R H1R2 109.5 . . ?
C2R C1R H1R3 109.5 . . ?
H1R1 C1R H1R3 109.5 . . ?
H1R2 C1R H1R3 109.5 . . ?
C3R C2R C1R 92(2) . . ?
C3R C2R H2R1 113.3 . . ?
C1R C2R H2R1 113.3 . . ?
C3R C2R H2R2 113.3 . . ?
C1R C2R H2R2 113.3 . . ?
H2R1 C2R H2R2 110.6 . . ?
C4R C3R C2R 104(3) . . ?
C4R C3R H3R1 111.0 . . ?
C2R C3R H3R1 111.0 . . ?
C4R C3R H3R2 111.0 . . ?
C2R C3R H3R2 111.0 . . ?
H3R1 C3R H3R2 109.0 . . ?
C3R C4R C5R 129(4) . . ?
C3R C4R H4R1 105.0 . . ?
C5R C4R H4R1 105.0 . . ?
C3R C4R H4R2 105.0 . . ?
C5R C4R H4R2 105.0 . . ?
H4R1 C4R H4R2 105.8 . . ?
C4R C5R H5R1 109.5 . . ?
C4R C5R H5R2 109.5 . . ?
H5R1 C5R H5R2 109.5 . . ?
C4R C5R H5R3 109.5 . . ?
H5R1 C5R H5R3 109.5 . . ?
H5R2 C5R H5R3 109.5 . . ?

loop_
_geom_bond_atom_site_label_1
_geom_bond_atom_site_label_2
_geom_bond_distance
_geom_bond_site_symmetry_2
_geom_bond_publ_flag
Rh1 N3 1.897(4) . ?
Rh1 N1 2.032(4) . ?
Rh1 N2 2.036(4) . ?
Rh1 Cl1 2.3191(12) . ?
N1 C1 1.310(7) . ?
N1 C10 1.446(7) . ?
N2 C7 1.311(6) . ?
N2 C22 1.440(6) . ?
N3 C6 1.353(7) . ?
N3 C2 1.365(6) . ?
C1 C2 1.467(8) . ?
C1 C8 1.502(8) . ?
C2 C3 1.382(7) . ?
C3 C4 1.390(9) . ?
C3 H3 0.9500 . ?
C4 C5 1.381(9) . ?
C4 H4 0.9500 . ?
C5 C6 1.391(7) . ?
C5 H5 0.9500 . ?
C6 C7 1.455(7) . ?
C7 C9 1.498(7) . ?
C8 H8A 0.9800 . ?
C8 H8B 0.9800 . ?
C8 H8C 0.9800 . ?
C9 H9A 0.9800 . ?
C9 H9B 0.9800 . ?
C9 H9C 0.9800 . ?
C10 C15 1.382(9) . ?
C10 C11 1.409(7) . ?
C11 C12 1.405(9) . ?
C11 C16 1.498(10) . ?
C12 C13 1.365(12) . ?
C12 H12 0.9500 . ?
C13 C14 1.383(10) . ?
C13 H13 0.9500 . ?
C14 C15 1.396(8) . ?
C14 H14 0.9500 . ?
C15 C19 1.518(8) . ?
C16 C17 1.524(11) . ?
C16 C18 1.539(9) . ?
C16 H16 1.0000 . ?
C17 H17A 0.9800 . ?
C17 H17B 0.9800 . ?
C17 H17C 0.9800 . ?
C18 H18A 0.9800 . ?
C18 H18B 0.9800 . ?
C18 H18C 0.9800 . ?
C19 C21 1.499(11) . ?
C19 C20 1.519(10) . ?
C19 H19 1.0000 . ?
C20 H20A 0.9800 . ?
C20 H20B 0.9800 . ?
C20 H20C 0.9800 . ?
C21 H21A 0.9800 . ?
C21 H21B 0.9800 . ?
C21 H21C 0.9800 . ?
C22 C27 1.391(7) . ?
C22 C23 1.408(7) . ?
C23 C24 1.389(8) . ?
C23 C28 1.530(8) . ?
C24 C25 1.376(9) . ?
C24 H24 0.9500 . ?
C25 C26 1.380(9) . ?
C25 H25 0.9500 . ?
C26 C27 1.389(7) . ?
C26 H26 0.9500 . ?
C27 C31 1.527(7) . ?
C28 C29 1.524(11) . ?
C28 C30 1.535(9) . ?
C28 H28 1.0000 . ?
C29 H29A 0.9800 . ?
C29 H29B 0.9800 . ?
C29 H29C 0.9800 . ?
C30 H30A 0.9800 . ?
C30 H30B 0.9800 . ?
C30 H30C 0.9800 . ?
C31 C33 1.513(9) . ?
C31 C34 1.525(8) . ?
C31 H31 1.0000 . ?
C33 H33A 0.9800 . ?
C33 H33B 0.9800 . ?
C33 H33C 0.9800 . ?
C34 H34A 0.9800 . ?
C34 H34B 0.9800 . ?
C34 H34C 0.9800 . ?
Rh2 N103 1.899(5) . ?
Rh2 N101 2.035(4) 3_655 ?
Rh2 N101 2.035(4) . ?
Rh2 Cl2 2.3400(15) . ?
N101 C101 1.298(6) . ?
N101 C106 1.436(6) . ?
N103 C102 1.357(5) . ?
N103 C102 1.357(5) 3_655 ?
C101 C102 1.460(7) . ?
C101 C105 1.488(7) . ?
C102 C103 1.389(7) . ?
C103 C104 1.391(7) . ?
C103 H103 0.9500 . ?
C104 H104 0.9500 . ?
C105 H10A 0.9800 . ?
C105 H10B 0.9800 . ?
C105 H10C 0.9800 . ?
C106 C111 1.394(8) . ?
C106 C107 1.400(7) . ?
C107 C108 1.395(8) . ?
C107 C112 1.518(9) . ?
C108 C109 1.376(11) . ?
C108 H108 0.9500 . ?
C109 C110 1.381(11) . ?
C109 H109 0.9500 . ?
C110 C111 1.382(9) . ?
C110 H110 0.9500 . ?
C111 C115 1.512(9) . ?
C112 C114 1.513(10) . ?
C112 C113 1.535(9) . ?
C112 H112 1.0000 . ?
C113 H11A 0.9800 . ?
C113 H11B 0.9800 . ?
C113 H11C 0.9800 . ?
C114 H11G 0.9800 . ?
C114 H11H 0.9800 . ?
C114 H11I 0.9800 . ?
C115 C116 1.516(13) . ?
C115 C117 1.534(12) . ?
C115 H115 1.0000 . ?
C116 H11J 0.9800 . ?
C116 H11K 0.9800 . ?
C116 H11L 0.9800 . ?
C117 H11D 0.9800 . ?
C117 H11E 0.9800 . ?
C117 H11F 0.9800 . ?
O1S C4S 1.390(13) . ?
O1S C1S 1.42(2) . ?
C1S C2S 1.47(2) . ?
C1S H1S1 0.9900 . ?
C1S H1S2 0.9900 . ?
C2S C3S 1.445(18) . ?
C2S H2S1 0.9900 . ?
C2S H2S2 0.9900 . ?
C3S C4S 1.41(2) . ?
C3S H3S1 0.9900 . ?
C3S H3S2 0.9900 . ?
C4S H4S1 0.9900 . ?
C4S H4S2 0.9900 . ?
O1T C4T 1.35(2) . ?
O1T C1T 1.46(2) . ?
C1T C2T 1.473(18) . ?
C1T H1T1 0.9900 . ?
C1T H1T2 0.9900 . ?
C2T C3T 1.44(2) . ?
C2T H2T1 0.9900 . ?
C2T H2T2 0.9900 . ?
C3T C4T 1.35(2) . ?
C3T H3T1 0.9900 . ?
C3T H3T2 0.9900 . ?
C4T H4T1 0.9900 . ?
C4T H4T2 0.9900 . ?
C1R C2R 1.54(2) . ?
C1R H1R1 0.9800 . ?
C1R H1R2 0.9800 . ?
C1R H1R3 0.9800 . ?
C2R C3R 1.49(2) . ?
C2R H2R1 0.9900 . ?
C2R H2R2 0.9900 . ?
C3R C4R 1.40(2) . ?
C3R H3R1 0.9900 . ?
C3R H3R2 0.9900 . ?
C4R C5R 1.57(2) . ?
C4R H4R1 0.9900 . ?
C4R H4R2 0.9900 . ?
C5R H5R1 0.9800 . ?
C5R H5R2 0.9800 . ?
C5R H5R3 0.9800 . ?
